data_7204129
loop_
_publ_author_name
'Akutagawa, Tomoyuki'
'Takamatsu, Nobuhiro'
'Shitagami, Kozo'
'Hasegawa, Tatsuo'
'Nakamura, Takayoshi'
'Inabe, Tamotsu'
'Fujita, Wataru'
'Awaga, Kunio'

_publ_section_title
;
 Diversity in the &#x00BD; spin arrangement of [Ni(dmit)2]-- anions in
 divalent Ca2+(crown ether) supramolecular cation salts
;
_journal_issue 9
_journal_name_full 'Journal of Materials Chemistry'
_journal_page_first 2118
_journal_paper_doi 10.1039/b101873f
_journal_volume 11
_journal_year 2001
_chemical_formula_sum 'C33.33333 H42 Ca N0.66667 Ni2 O10 S20'
_chemical_formula_weight 1410.71
_space_group_IT_number 2
_symmetry_cell_setting triclinic
_symmetry_Int_Tables_number 2
_symmetry_space_group_name_Hall '-P 1'
_symmetry_space_group_name_H-M 'P -1'
_audit_creation_date 'Thu Apr 12 13:48:26 2001'
_audit_creation_method 'by teXsan'
_cell_angle_alpha 97.0670(7)
_cell_angle_beta 91.7234(8)
_cell_angle_gamma 97.214(1)
_cell_formula_units_Z 3
_cell_length_a 12.4442(4)
_cell_length_b 12.5299(4)
_cell_length_c 26.872(1)
_cell_measurement_reflns_used 30205
_cell_measurement_temperature 293.2
_cell_measurement_theta_max 27.5
_cell_measurement_theta_min 1.8
_cell_volume 4120.8(2)
_computing_cell_refinement PROCESS-AUTO
_computing_data_collection PROCESS-AUTO
_computing_data_reduction 'teXsan Ver. 1.10'
_computing_publication_material 'teXsan Ver. 1.10'
_computing_structure_refinement 'teXsan Ver. 1.10'
_computing_structure_solution SIR92
_diffrn_measurement_device_type 'Rigaku RAXIS-RAPID Imaging Plate'
_diffrn_measurement_method \w
_diffrn_radiation_type 'Mo K\a'
_diffrn_radiation_wavelength 0.7107
_diffrn_reflns_av_R_equivalents 0.043
_diffrn_reflns_limit_h_max 16
_diffrn_reflns_limit_h_min -16
_diffrn_reflns_limit_k_max 16
_diffrn_reflns_limit_k_min 0
_diffrn_reflns_limit_l_max 34
_diffrn_reflns_limit_l_min -34
_diffrn_reflns_number 56890
_diffrn_reflns_theta_max 27.48
_exptl_absorpt_coefficient_mu 1.576
_exptl_absorpt_correction_T_max 0.854
_exptl_absorpt_correction_T_min 0.593
_exptl_absorpt_correction_type multi-scan
_exptl_absorpt_process_details '(Higashi, 1995)'
_exptl_crystal_colour black
_exptl_crystal_density_diffrn 1.609
_exptl_crystal_density_method 'not measured'
_exptl_crystal_description plate
_exptl_crystal_size_max 0.400
_exptl_crystal_size_mid 0.200
_exptl_crystal_size_min 0.100
_refine_diff_density_max 0.54
_refine_diff_density_min -0.37
_refine_ls_extinction_method none
_refine_ls_goodness_of_fit_obs 1.596
_refine_ls_hydrogen_treatment refall
_refine_ls_number_parameters 907
_refine_ls_number_reflns 10905
_refine_ls_R_factor_obs 0.0493
_refine_ls_shift/esd_max 0.6478
_refine_ls_structure_factor_coef Fsqd
_refine_ls_weighting_details 'w = 1/\s^2^(Fo^2^)'
_refine_ls_weighting_scheme sigma
_refine_ls_wR_factor_obs 0.1260
_reflns_number_total 18781
_reflns_threshold_expression F^2^>2.0\s(F^2^)
_cod_data_source_file b101873f.txt
_cod_data_source_block ca15c5ni
_cod_depositor_comments
;

2019-01-03
Z value and formula fixed to values more according to usual
chemical conventions.                 miguel
;
_cod_original_sg_symbol_H-M 'P -1         '
_cod_original_formula_moiety 'C100 H126 Ca3 N2 Ni6 O15 S60'
_cod_original_formula_sum 'C100 H126 Ca3 N2 Ni6 O15 S60'
_cod_original_formula_units_Z 1
_cod_original_formula_weight 3992.14
_cod_database_code 7204129

loop_
_symmetry_equiv_pos_as_xyz
x,y,z
-x,-y,-z

loop_
_atom_site_aniso_label
_atom_site_aniso_U_11
_atom_site_aniso_U_22
_atom_site_aniso_U_33
_atom_site_aniso_U_12
_atom_site_aniso_U_13
_atom_site_aniso_U_23
Ni(1) 0.0475(3) 0.0433(3) 0.0393(3) 0.0026(2) -0.0022(2) 0.0084(2)
Ni(2) 0.0698(4) 0.0560(3) 0.0474(3) 0.0080(3) -0.0006(3) 0.0055(3)
Ni(3) 0.0437(3) 0.0532(3) 0.0427(3) 0.0109(2) -0.0013(2) 0.0056(2)
Ca(1) 0.0491(5) 0.0417(4) 0.0413(5) 0.0025(4) 0.0029(4) 0.0076(4)
Ca(2) 0.0360(7) 0.0710(8) 0.0536(8) 0.0099(6) -0.0015(6) 0.0097(6)
S(1) 0.0504(7) 0.0596(6) 0.0467(6) 0.0044(5) -0.0048(5) 0.0181(5)
S(2) 0.0458(6) 0.0518(6) 0.0609(7) 0.0055(5) -0.0066(5) 0.0134(5)
S(3) 0.0571(8) 0.0637(7) 0.0905(10) 0.0188(6) 0.0182(7) 0.0194(7)
S(4) 0.0559(7) 0.0603(6) 0.0559(7) 0.0183(5) 0.0093(6) 0.0208(5)
S(5) 0.0490(7) 0.0626(6) 0.0459(6) 0.0124(5) 0.0015(5) 0.0196(5)
S(6) 0.0533(7) 0.0602(6) 0.0454(6) 0.0108(5) 0.0011(5) 0.0185(5)
S(7) 0.0496(7) 0.0566(6) 0.0544(7) 0.0097(5) 0.0009(5) 0.0085(5)
S(8) 0.0605(8) 0.0660(7) 0.0772(9) 0.0017(6) 0.0205(7) 0.0013(7)
S(9) 0.0613(8) 0.0641(7) 0.0472(6) 0.0052(6) 0.0061(6) 0.0152(5)
S(10) 0.0540(7) 0.0686(7) 0.0450(6) 0.0104(6) -0.0014(5) 0.0198(5)
S(11) 0.0606(8) 0.0668(7) 0.0681(8) 0.0005(6) 0.0052(7) -0.0108(6)
S(12) 0.0641(9) 0.096(1) 0.0723(9) 0.0055(8) 0.0119(7) -0.0117(8)
S(13) 0.065(1) 0.140(2) 0.114(1) 0.016(1) 0.025(1) 0.024(1)
S(14) 0.0659(9) 0.0807(9) 0.0736(9) -0.0079(7) 0.0012(7) 0.0245(7)
S(15) 0.0788(10) 0.0576(7) 0.0709(9) 0.0004(7) -0.0076(8) 0.0022(6)
S(16) 0.089(1) 0.0603(7) 0.085(1) 0.0100(7) -0.0028(9) -0.0084(7)
S(17) 0.109(1) 0.0773(9) 0.078(1) 0.0367(8) -0.0010(9) -0.0095(8)
S(18) 0.107(1) 0.154(2) 0.088(1) 0.074(1) 0.012(1) 0.001(1)
S(19) 0.0788(10) 0.0829(9) 0.0746(9) 0.0225(8) 0.0152(8) 0.0052(8)
S(20) 0.0739(9) 0.0552(6) 0.0685(8) 0.0118(6) 0.0132(7) 0.0038(6)
S(21) 0.0555(7) 0.0475(5) 0.0503(6) 0.0102(5) -0.0069(5) 0.0057(5)
S(22) 0.0644(8) 0.0497(6) 0.0457(6) 0.0103(5) -0.0039(6) 0.0063(5)
S(23) 0.0825(9) 0.0551(6) 0.0477(7) 0.0041(6) 0.0008(7) 0.0006(5)
S(24) 0.0710(8) 0.0468(6) 0.0561(7) 0.0080(6) -0.0049(6) 0.0075(5)
S(25) 0.0795(9) 0.0540(6) 0.0498(7) 0.0105(6) -0.0107(6) 0.0121(5)
S(26) 0.0619(7) 0.0557(6) 0.0457(6) 0.0133(5) -0.0035(6) 0.0083(5)
S(27) 0.0585(7) 0.0674(7) 0.0491(7) 0.0073(6) -0.0133(6) 0.0101(6)
S(28) 0.0653(9) 0.0813(9) 0.0599(8) -0.0054(7) -0.0106(7) -0.0017(7)
S(29) 0.0783(9) 0.0573(7) 0.0572(7) 0.0035(6) -0.0128(7) 0.0075(6)
S(30) 0.0802(9) 0.0568(6) 0.0508(7) 0.0140(6) -0.0187(6) 0.0091(5)
O(1) 0.077(3) 0.069(2) 0.067(2) 0.017(2) 0.006(2) 0.012(2)
O(2) 0.065(2) 0.072(2) 0.066(2) -0.011(2) 0.008(2) 0.009(2)
O(3) 0.066(3) 0.088(3) 0.104(3) -0.007(2) -0.015(2) 0.030(2)
O(4) 0.077(3) 0.082(3) 0.124(4) 0.023(2) -0.023(3) 0.009(3)
O(5) 0.160(4) 0.085(2) 0.067(3) 0.065(2) 0.016(3) 0.013(2)
O(6) 0.100(3) 0.069(2) 0.071(2) 0.019(2) 0.027(2) 0.018(2)
O(7) 0.080(3) 0.073(2) 0.071(2) 0.026(2) 0.015(2) 0.021(2)
O(8) 0.071(3) 0.087(3) 0.099(3) 0.020(2) 0.004(2) 0.005(2)
O(9) 0.080(3) 0.090(3) 0.113(3) -0.014(2) -0.025(3) 0.032(3)
O(10) 0.087(3) 0.090(3) 0.074(3) -0.022(2) 0.003(2) 0.007(2)
O(11) 0.193(7) 0.109(4) 0.182(7) 0.043(4) 0.022(6) 0.026(4)
O(12) 0.114(4) 0.112(4) 0.269(9) 0.057(3) -0.007(5) -0.042(5)
O(13) 0.143(6) 0.279(9) 0.130(5) 0.084(5) -0.023(4) -0.048(5)
O(14) 0.105(4) 0.213(6) 0.154(5) -0.020(4) -0.070(4) 0.067(5)
O(15) 0.111(5) 0.205(7) 0.283(10) -0.008(5) -0.028(6) 0.119(6)
N(1) 0.221(9) 0.113(5) 0.230(8) -0.009(6) -0.130(7) 0.054(5)
C(1) 0.045(2) 0.037(2) 0.048(2) 0.002(2) -0.004(2) 0.010(2)
C(2) 0.050(3) 0.035(2) 0.060(3) 0.007(2) 0.006(2) 0.008(2)
C(3) 0.051(3) 0.038(2) 0.045(2) 0.007(2) 0.003(2) 0.005(2)
C(4) 0.052(3) 0.042(2) 0.039(2) 0.004(2) 0.000(2) 0.002(2)
C(5) 0.055(3) 0.043(2) 0.052(3) 0.002(2) 0.003(2) -0.003(2)
C(6) 0.056(3) 0.044(2) 0.038(2) 0.003(2) 0.001(2) 0.010(2)
C(7) 0.067(3) 0.067(3) 0.046(3) 0.006(3) 0.004(2) 0.004(2)
C(8) 0.077(4) 0.094(4) 0.055(3) 0.005(3) 0.006(3) 0.024(3)
C(9) 0.061(3) 0.062(3) 0.053(3) 0.000(2) -0.001(2) 0.016(2)
C(10) 0.087(4) 0.069(3) 0.047(3) 0.027(3) 0.001(3) 0.003(2)
C(11) 0.099(4) 0.102(4) 0.051(3) 0.046(3) 0.005(3) 0.009(3)
C(12) 0.079(4) 0.068(3) 0.046(3) 0.023(3) 0.011(3) 0.012(2)
C(13) 0.044(2) 0.049(2) 0.048(2) 0.008(2) 0.001(2) 0.008(2)
C(14) 0.044(2) 0.052(2) 0.050(3) 0.004(2) 0.010(2) 0.002(2)
C(15) 0.051(3) 0.050(2) 0.048(3) 0.010(2) 0.001(2) 0.006(2)
C(16) 0.043(2) 0.057(2) 0.039(2) 0.011(2) 0.000(2) 0.005(2)
C(17) 0.047(3) 0.067(3) 0.047(3) 0.006(2) -0.004(2) 0.006(2)
C(18) 0.053(3) 0.058(2) 0.039(2) 0.010(2) 0.001(2) 0.005(2)
C(19) 0.072(4) 0.081(3) 0.081(4) 0.013(3) 0.008(3) 0.036(3)
C(20) 0.076(4) 0.079(3) 0.065(3) 0.001(3) 0.017(3) 0.031(3)
C(21) 0.081(4) 0.060(3) 0.091(4) -0.013(3) 0.018(3) -0.002(3)
C(22) 0.077(4) 0.062(3) 0.088(4) -0.022(3) 0.004(3) 0.004(3)
C(23) 0.088(5) 0.108(5) 0.101(5) 0.017(4) -0.037(4) -0.003(4)
C(24) 0.105(5) 0.131(6) 0.125(5) -0.002(4) -0.057(4) 0.065(4)
C(25) 0.191(7) 0.150(5) 0.100(5) 0.125(4) 0.013(5) 0.032(4)
C(26) 0.111(5) 0.072(3) 0.124(6) 0.044(3) 0.001(5) 0.015(4)
C(27) 0.097(5) 0.062(3) 0.086(4) 0.014(3) 0.015(4) -0.013(3)
C(28) 0.099(4) 0.076(3) 0.059(3) 0.029(3) 0.016(3) 0.003(3)
C(29) 0.089(4) 0.081(4) 0.061(3) 0.020(3) 0.011(3) -0.005(3)
C(30) 0.074(4) 0.074(3) 0.081(4) 0.026(3) 0.017(3) 0.012(3)
C(31) 0.099(5) 0.075(3) 0.095(4) 0.031(3) -0.005(4) 0.033(3)
C(32) 0.089(4) 0.088(4) 0.096(5) 0.038(3) -0.001(4) 0.026(3)
C(33) 0.085(5) 0.111(5) 0.136(6) 0.018(4) -0.041(4) 0.012(5)
C(34) 0.096(5) 0.112(5) 0.114(5) -0.006(4) -0.056(4) 0.022(4)
C(35) 0.072(4) 0.074(4) 0.137(6) -0.016(3) -0.021(4) 0.023(4)
C(36) 0.127(6) 0.076(4) 0.101(5) -0.036(4) -0.012(5) 0.020(4)
C(37) 0.144(7) 0.092(5) 0.076(4) -0.025(5) 0.010(4) 0.026(4)
C(38) 0.126(6) 0.088(4) 0.076(4) 0.009(4) 0.030(4) 0.032(3)
C(39) 0.34(1) 0.276(9) 0.28(1) 0.248(7) 0.187(10) 0.126(10)
C(40) 0.206(9) 0.142(7) 0.25(1) 0.087(6) 0.114(8) 0.007(8)
C(41) 0.22(1) 0.23(1) 0.109(6) 0.064(8) 0.077(6) -0.063(6)
C(42) 0.190(8) 0.24(1) 0.43(2) 0.148(7) 0.12(1) -0.02(1)
C(43) 0.127(7) 0.33(1) 0.097(6) 0.086(8) -0.052(5) 0.008(8)
C(44) 0.21(1) 0.56(3) 0.080(7) 0.11(2) -0.021(8) 0.02(1)
C(45) 0.042(4) 0.171(8) 0.24(1) -0.027(5) -0.026(6) 0.056(8)
C(46) 0.074(5) 0.29(1) 0.129(8) 0.046(7) -0.032(5) -0.004(9)
C(47) 0.26(1) 0.143(6) 0.201(10) 0.095(7) -0.025(8) 0.088(6)
C(48) 0.23(1) 0.089(5) 0.176(9) -0.017(7) -0.061(8) 0.066(5)
C(49) 0.171(8) 0.104(5) 0.104(6) 0.025(5) -0.047(5) 0.006(4)
C(50) 0.111(5) 0.069(4) 0.111(5) -0.004(4) -0.041(4) 0.013(4)

loop_
_atom_site_label
_atom_site_type_symbol
_atom_site_fract_x
_atom_site_fract_y
_atom_site_fract_z
_atom_site_U_iso_or_equiv
_atom_site_thermal_displace_type
_atom_site_occupancy
_atom_site_calc_flag
_atom_site_refinement_flags
_atom_site_disorder_assembly
_atom_site_disorder_group
Ni(1) Ni 1.42322(5) 0.61810(4) 0.57773(2) 0.0435(1) Uani 1.00 d . . .
Ni(2) Ni 0.82638(6) -0.07563(5) 0.87676(2) 0.0579(2) Uani 1.00 d . . .
Ni(3) Ni 1.26556(5) 0.25187(5) 0.75223(2) 0.0463(1) Uani 1.00 d . . .
Ca(1) Ca 0.69264(8) 0.09075(7) 0.66830(3) 0.0441(2) Uani 1.00 d . . .
Ca(2) Ca 1.0000 0.5000 1.0000 0.0532(4) Uani 1.00 d S . .
S(1) S 1.2691(1) 0.66528(10) 0.55485(5) 0.0517(3) Uani 1.00 d . . .
S(2) S 1.05275(10) 0.65123(9) 0.60438(5) 0.0526(3) Uani 1.00 d . . .
S(3) S 0.9085(1) 0.6030(1) 0.68762(6) 0.0684(4) Uani 1.00 d . . .
S(4) S 1.1382(1) 0.56048(10) 0.68861(5) 0.0552(3) Uani 1.00 d . . .
S(5) S 1.36258(10) 0.56546(10) 0.64647(4) 0.0510(3) Uani 1.00 d . . .
S(6) S 1.5779(1) 0.57294(10) 0.60109(4) 0.0517(3) Uani 1.00 d . . .
S(7) S 1.7913(1) 0.57412(10) 0.54885(5) 0.0532(3) Uani 1.00 d . . .
S(8) S 1.9349(1) 0.6223(1) 0.46541(6) 0.0688(4) Uani 1.00 d . . .
S(9) S 1.7057(1) 0.6640(1) 0.46423(5) 0.0570(3) Uani 1.00 d . . .
S(10) S 1.4847(1) 0.6696(1) 0.50887(5) 0.0547(3) Uani 1.00 d . . .
S(11) S 0.8692(1) -0.2171(1) 0.83188(6) 0.0674(4) Uani 1.00 d . . .
S(12) S 1.0840(1) -0.2717(1) 0.79344(6) 0.0794(5) Uani 1.00 d . . .
S(13) S 1.3210(2) -0.2288(2) 0.78292(8) 0.1051(7) Uani 1.00 d . . .
S(14) S 1.2002(1) -0.0704(1) 0.84251(6) 0.0737(4) Uani 1.00 d . . .
S(15) S 0.9925(1) 0.0050(1) 0.88351(6) 0.0705(4) Uani 1.00 d . . .
S(16) S 0.7744(1) 0.0741(1) 0.91028(7) 0.0795(5) Uani 1.00 d . . .
S(17) S 0.5530(2) 0.1238(1) 0.94359(7) 0.0878(5) Uani 1.00 d . . .
S(18) S 0.3207(2) 0.0630(2) 0.96192(8) 0.1124(7) Uani 1.00 d . . .
S(19) S 0.4552(1) -0.0973(1) 0.91469(6) 0.0779(5) Uani 1.00 d . . .
S(20) S 0.6678(1) -0.1669(1) 0.87922(6) 0.0657(4) Uani 1.00 d . . .
S(21) S 1.2005(1) 0.27356(9) 0.67874(5) 0.0510(3) Uani 1.00 d . . .
S(22) S 1.1105(1) 0.10728(9) 0.59003(5) 0.0531(3) Uani 1.00 d . . .
S(23) S 1.0486(1) -0.1196(1) 0.54034(5) 0.0627(4) Uani 1.00 d . . .
S(24) S 1.1530(1) -0.07235(9) 0.64310(5) 0.0580(3) Uani 1.00 d . . .
S(25) S 1.2419(1) 0.0768(1) 0.73625(5) 0.0608(4) Uani 1.00 d . . .
S(26) S 1.3354(1) 0.22989(10) 0.82486(5) 0.0539(3) Uani 1.00 d . . .
S(27) S 1.4504(1) 0.3944(1) 0.90805(5) 0.0585(3) Uani 1.00 d . . .
S(28) S 1.5313(1) 0.6211(1) 0.95454(6) 0.0713(4) Uani 1.00 d . . .
S(29) S 1.4085(1) 0.5755(1) 0.85648(5) 0.0650(4) Uani 1.00 d . . .
S(30) S 1.2948(1) 0.4268(1) 0.76762(5) 0.0624(4) Uani 1.00 d . . .
O(1) O 0.7072(3) 0.0657(3) 0.5701(1) 0.070(1) Uani 1.00 d . . .
O(2) O 0.8104(3) 0.2414(3) 0.6270(1) 0.069(1) Uani 1.00 d . . .
O(3) O 0.8521(3) 0.2152(3) 0.7242(2) 0.087(1) Uani 1.00 d . . .
O(4) O 0.8332(4) -0.0008(3) 0.7191(2) 0.094(2) Uani 1.00 d . . .
O(5) O 0.7692(4) -0.0754(3) 0.6263(2) 0.099(2) Uani 1.00 d . . .
O(6) O 0.6437(4) 0.1205(3) 0.7634(1) 0.078(1) Uani 1.00 d . . .
O(7) O 0.6292(3) 0.2737(3) 0.7007(1) 0.072(1) Uani 1.00 d . . .
O(8) O 0.5243(3) 0.1765(3) 0.6166(2) 0.086(1) Uani 1.00 d . . .
O(9) O 0.5159(4) -0.0365(4) 0.6195(2) 0.096(2) Uani 1.00 d . . .
O(10) O 0.5931(4) -0.0721(3) 0.7085(2) 0.087(1) Uani 1.00 d . . .
O(11) O 1.0478(6) 0.3072(5) 1.0212(3) 0.158(3) Uani 1.00 d . . .
O(12) O 1.1225(5) 0.3757(5) 0.9397(3) 0.167(3) Uani 1.00 d . . .
O(13) O 0.9767(6) 0.4807(7) 0.8986(3) 0.186(3) Uani 1.00 d . . .
O(14) O 0.8140(5) 0.4693(6) 0.9574(3) 0.159(3) Uani 1.00 d . . .
O(15) O 0.8526(6) 0.3646(7) 1.0325(4) 0.196(4) Uani 1.00 d . . .
N(1) N 0.6810(8) -0.4968(7) 0.8016(4) 0.191(4) Uani 1.00 d . . .
C(1) C 1.1898(4) 0.6331(3) 0.6029(2) 0.043(1) Uani 1.00 d . . .
C(2) C 1.0269(4) 0.6040(3) 0.6613(2) 0.048(1) Uani 1.00 d . . .
C(3) C 1.2292(4) 0.5893(3) 0.6429(2) 0.045(1) Uani 1.00 d . . .
C(4) C 1.6562(4) 0.5979(3) 0.5513(2) 0.045(1) Uani 1.00 d . . .
C(5) C 1.8171(4) 0.6202(3) 0.4919(2) 0.051(1) Uani 1.00 d . . .
C(6) C 1.6161(4) 0.6409(3) 0.5115(2) 0.046(1) Uani 1.00 d . . .
C(7) C 1.0064(4) -0.1836(4) 0.8271(2) 0.061(1) Uani 1.00 d . . .
C(8) C 1.2078(5) -0.1914(5) 0.8048(2) 0.074(2) Uani 1.00 d . . .
C(9) C 1.0606(4) -0.0886(4) 0.8497(2) 0.059(1) Uani 1.00 d . . .
C(10) C 0.6404(5) 0.0350(4) 0.9185(2) 0.067(2) Uani 1.00 d . . .
C(11) C 0.4376(5) 0.0334(5) 0.9409(2) 0.081(2) Uani 1.00 d . . .
C(12) C 0.5924(5) -0.0704(4) 0.9049(2) 0.063(2) Uani 1.00 d . . .
C(13) C 1.1688(4) 0.1410(3) 0.6512(2) 0.047(1) Uani 1.00 d . . .
C(14) C 1.1013(4) -0.0335(4) 0.5884(2) 0.049(1) Uani 1.00 d . . .
C(15) C 1.1869(4) 0.0581(4) 0.6759(2) 0.049(1) Uani 1.00 d . . .
C(16) C 1.3806(4) 0.3612(4) 0.8502(2) 0.046(1) Uani 1.00 d . . .
C(17) C 1.4685(4) 0.5338(4) 0.9088(2) 0.054(1) Uani 1.00 d . . .
C(18) C 1.3615(4) 0.4465(4) 0.8255(2) 0.050(1) Uani 1.00 d . . .
C(19) C 0.7256(5) 0.1637(5) 0.5494(2) 0.076(2) Uani 1.00 d . . .
C(20) C 0.8215(5) 0.2336(5) 0.5735(2) 0.072(2) Uani 1.00 d . . .
C(21) C 0.9026(5) 0.3037(5) 0.6526(3) 0.080(2) Uani 1.00 d . . .
C(22) C 0.8853(5) 0.3165(5) 0.7072(2) 0.079(2) Uani 1.00 d . . .
C(23) C 0.9347(6) 0.1706(6) 0.7458(3) 0.101(2) Uani 1.00 d . . .
C(24) C 0.9006(7) 0.0646(7) 0.7557(3) 0.119(3) Uani 1.00 d . . .
C(25) C 0.8696(8) -0.0922(7) 0.6991(3) 0.137(3) Uani 1.00 d . . .
C(26) C 0.8212(6) -0.1417(5) 0.6511(3) 0.099(2) Uani 1.00 d . . .
C(27) C 0.7466(6) -0.1109(4) 0.5757(2) 0.083(2) Uani 1.00 d . . .
C(28) C 0.7667(5) -0.0149(5) 0.5472(2) 0.077(2) Uani 1.00 d . . .
C(29) C 0.6275(5) 0.2289(5) 0.7820(2) 0.077(2) Uani 1.00 d . . .
C(30) C 0.5624(5) 0.2730(5) 0.7434(2) 0.074(2) Uani 1.00 d . . .
C(31) C 0.5928(6) 0.3373(5) 0.6649(3) 0.086(2) Uani 1.00 d . . .
C(32) C 0.4985(6) 0.2796(5) 0.6342(3) 0.088(2) Uani 1.00 d . . .
C(33) C 0.4326(6) 0.1115(7) 0.5933(3) 0.111(3) Uani 1.00 d . . .
C(34) C 0.4601(6) 0.0007(6) 0.5801(3) 0.109(3) Uani 1.00 d . . .
C(35) C 0.4515(6) -0.1023(5) 0.6470(3) 0.096(2) Uani 1.00 d . . .
C(36) C 0.5152(7) -0.1489(5) 0.6820(3) 0.105(3) Uani 1.00 d . . .
C(37) C 0.5929(7) -0.0637(6) 0.7609(3) 0.106(3) Uani 1.00 d . . .
C(38) C 0.5755(7) 0.0414(6) 0.7829(3) 0.095(2) Uani 1.00 d . . .
C(39) C 1.131(1) 0.264(1) 0.9979(6) 0.267(6) Uani 1.00 d . . .
C(40) C 1.1601(10) 0.2927(9) 0.9509(5) 0.192(5) Uani 1.00 d . . .
C(41) C 1.0942(10) 0.3636(10) 0.8846(4) 0.189(4) Uani 1.00 d . . .
C(42) C 1.047(1) 0.436(1) 0.8762(7) 0.280(7) Uani 1.00 d . . .
C(43) C 0.8716(9) 0.471(1) 0.8778(4) 0.181(5) Uani 1.00 d . . .
C(44) C 0.795(1) 0.481(2) 0.9129(4) 0.280(9) Uani 1.00 d . . .
C(45) C 0.7285(6) 0.4059(9) 0.9751(5) 0.154(4) Uani 1.00 d . . .
C(46) C 0.7609(7) 0.364(1) 1.0166(4) 0.167(5) Uani 1.00 d . . .
C(47) C 0.889(1) 0.2827(8) 1.0547(5) 0.190(5) Uani 1.00 d . . .
C(48) C 0.972(1) 0.2252(7) 1.0330(4) 0.166(4) Uani 1.00 d . . .
C(49) C 0.6181(8) -0.3595(7) 0.7497(3) 0.127(3) Uani 1.00 d . . .
C(50) C 0.6540(6) -0.4345(5) 0.7789(3) 0.099(2) Uani 1.00 d . . .
H(1) H 0.7337 0.1504 0.5140 0.0903 Uiso 1.00 calc . . .
H(2) H 0.6628 0.2030 0.5542 0.0903 Uiso 1.00 calc . . .
H(3) H 0.8270 0.3043 0.5627 0.0879 Uiso 1.00 calc . . .
H(4) H 0.8849 0.2020 0.5642 0.0879 Uiso 1.00 calc . . .
H(5) H 0.9653 0.2675 0.6462 0.0951 Uiso 1.00 calc . . .
H(6) H 0.9154 0.3731 0.6406 0.0951 Uiso 1.00 calc . . .
H(7) H 0.8298 0.3640 0.7144 0.0956 Uiso 1.00 calc . . .
H(8) H 0.9502 0.3515 0.7259 0.0956 Uiso 1.00 calc . . .
H(9) H 0.9933 0.1676 0.7217 0.1226 Uiso 1.00 calc . . .
H(10) H 0.9654 0.2161 0.7749 0.1226 Uiso 1.00 calc . . .
H(11) H 0.8614 0.0698 0.7865 0.1419 Uiso 1.00 calc . . .
H(12) H 0.9622 0.0279 0.7622 0.1419 Uiso 1.00 calc . . .
H(13) H 0.9470 -0.0793 0.6963 0.1517 Uiso 1.00 calc . . .
H(14) H 0.8575 -0.1461 0.7227 0.1517 Uiso 1.00 calc . . .
H(15) H 0.7722 -0.2046 0.6561 0.1173 Uiso 1.00 calc . . .
H(16) H 0.8783 -0.1668 0.6308 0.1173 Uiso 1.00 calc . . .
H(17) H 0.7871 -0.1668 0.5633 0.0987 Uiso 1.00 calc . . .
H(18) H 0.6693 -0.1408 0.5699 0.0987 Uiso 1.00 calc . . .
H(19) H 0.7449 -0.0342 0.5119 0.0934 Uiso 1.00 calc . . .
H(20) H 0.8433 0.0101 0.5487 0.0934 Uiso 1.00 calc . . .
H(21) H 0.5937 0.2327 0.8135 0.0935 Uiso 1.00 calc . . .
H(22) H 0.6980 0.2750 0.7880 0.0935 Uiso 1.00 calc . . .
H(23) H 0.5444 0.3440 0.7547 0.0916 Uiso 1.00 calc . . .
H(24) H 0.4949 0.2259 0.7351 0.0916 Uiso 1.00 calc . . .
H(25) H 0.5766 0.4056 0.6819 0.1059 Uiso 1.00 calc . . .
H(26) H 0.6526 0.3560 0.6432 0.1059 Uiso 1.00 calc . . .
H(27) H 0.4839 0.3187 0.6062 0.1047 Uiso 1.00 calc . . .
H(28) H 0.4365 0.2760 0.6538 0.1047 Uiso 1.00 calc . . .
H(29) H 0.3735 0.1092 0.6174 0.1354 Uiso 1.00 calc . . .
H(30) H 0.4055 0.1412 0.5653 0.1354 Uiso 1.00 calc . . .
H(31) H 0.5058 0.0007 0.5514 0.1292 Uiso 1.00 calc . . .
H(32) H 0.3959 -0.0499 0.5695 0.1292 Uiso 1.00 calc . . .
H(33) H 0.4016 -0.0621 0.6653 0.1144 Uiso 1.00 calc . . .
H(34) H 0.4085 -0.1596 0.6245 0.1144 Uiso 1.00 calc . . .
H(35) H 0.5533 -0.2053 0.6636 0.1226 Uiso 1.00 calc . . .
H(36) H 0.4711 -0.1859 0.7050 0.1226 Uiso 1.00 calc . . .
H(37) H 0.5424 -0.1212 0.7719 0.1240 Uiso 1.00 calc . . .
H(38) H 0.6653 -0.0791 0.7741 0.1240 Uiso 1.00 calc . . .
H(39) H 0.5842 0.0490 0.8190 0.1142 Uiso 1.00 calc . . .
H(40) H 0.4998 0.0486 0.7753 0.1142 Uiso 1.00 calc . . .
H(41) H 1.1940 0.2791 1.0209 0.2971 Uiso 1.00 calc . . .
H(42) H 1.1119 0.1842 0.9944 0.2971 Uiso 1.00 calc . . .
H(43) H 1.1393 0.2284 0.9273 0.2173 Uiso 1.00 calc . . .
H(44) H 1.2396 0.3032 0.9529 0.2173 Uiso 1.00 calc . . .
H(45) H 1.1586 0.3527 0.8677 0.2176 Uiso 1.00 calc . . .
H(46) H 1.0455 0.2941 0.8779 0.2176 Uiso 1.00 calc . . .
H(47) H 1.0135 0.4167 0.8385 0.2725 Uiso 1.00 calc . . .
H(48) H 1.1036 0.4990 0.8681 0.2725 Uiso 1.00 calc . . .
H(49) H 0.8700 0.5228 0.8536 0.2048 Uiso 1.00 calc . . .
H(50) H 0.8542 0.3998 0.8583 0.2048 Uiso 1.00 calc . . .
H(51) H 0.7327 0.4422 0.9001 0.3052 Uiso 1.00 calc . . .
H(52) H 0.7871 0.5609 0.9139 0.3052 Uiso 1.00 calc . . .
H(53) H 0.6689 0.4460 0.9805 0.1792 Uiso 1.00 calc . . .
H(54) H 0.7022 0.3458 0.9476 0.1792 Uiso 1.00 calc . . .
H(55) H 0.7281 0.2845 1.0116 0.1919 Uiso 1.00 calc . . .
H(56) H 0.7172 0.3940 1.0438 0.1919 Uiso 1.00 calc . . .
H(57) H 0.9173 0.3127 1.0897 0.2196 Uiso 1.00 calc . . .
H(58) H 0.8281 0.2289 1.0604 0.2196 Uiso 1.00 calc . . .
H(59) H 0.9454 0.1774 1.0031 0.1822 Uiso 1.00 calc . . .
H(60) H 1.0050 0.1804 1.0549 0.1822 Uiso 1.00 calc . . .
H(61) H 0.6334 -0.2861 0.7665 0.1486 Uiso 1.00 calc . . .
H(62) H 0.6519 -0.3608 0.7179 0.1486 Uiso 1.00 calc . . .
H(63) H 0.5408 -0.3735 0.7426 0.1486 Uiso 1.00 calc . . .

loop_
_atom_type_symbol
_atom_type_description
_atom_type_scat_dispersion_real
_atom_type_scat_dispersion_imag
_atom_type_scat_source
C C 0.003 0.002
;International Tables for Crystallography
(1992, Vol. C, Tables 4.2.6.8 and 6.1.1.1)
;
H H 0.000 0.000
;International Tables for Crystallography
(1992, Vol. C, Table 6.1.1.2)
;
Ca Ca 0.226 0.306
;International Tables for Crystallography
(1992, Vol. C, Tables 4.2.6.8 and 6.1.1.1)
;
O O 0.011 0.006
;International Tables for Crystallography
(1992, Vol. C, Tables 4.2.6.8 and 6.1.1.1)
;
S S 0.125 0.123
;International Tables for Crystallography
(1992, Vol. C, Tables 4.2.6.8 and 6.1.1.1)
;
Ni Ni 0.339 1.112
;International Tables for Crystallography
(1992, Vol. C, Tables 4.2.6.8 and 6.1.1.1)
;
N N 0.006 0.003
;International Tables for Crystallography
(1992, Vol. C, Tables 4.2.6.8 and 6.1.1.1)
;

loop_
_geom_angle_atom_site_label_1
_geom_angle_atom_site_label_2
_geom_angle_atom_site_label_3
_geom_angle
_geom_angle_site_symmetry_1
_geom_angle_site_symmetry_2
_geom_angle_site_symmetry_3
_geom_angle_publ_flag
S(1) Ni(1) S(5) 93.33(5) . 1_555 1_555 yes
S(1) Ni(1) S(6) 179.29(5) . 1_555 1_555 yes
S(1) Ni(1) S(10) 87.05(5) . 1_555 1_555 yes
S(5) Ni(1) S(6) 86.67(5) . 1_555 1_555 yes
S(5) Ni(1) S(10) 179.51(5) . 1_555 1_555 yes
S(6) Ni(1) S(10) 92.94(5) . 1_555 1_555 yes
S(11) Ni(2) S(15) 93.14(6) . 1_555 1_555 yes
S(11) Ni(2) S(16) 170.58(7) . 1_555 1_555 yes
S(11) Ni(2) S(20) 86.22(6) . 1_555 1_555 yes
S(15) Ni(2) S(16) 88.64(6) . 1_555 1_555 yes
S(15) Ni(2) S(20) 171.75(7) . 1_555 1_555 yes
S(16) Ni(2) S(20) 93.33(6) . 1_555 1_555 yes
S(21) Ni(3) S(25) 93.28(5) . 1_555 1_555 yes
S(21) Ni(3) S(26) 178.29(6) . 1_555 1_555 yes
S(21) Ni(3) S(30) 87.00(5) . 1_555 1_555 yes
S(25) Ni(3) S(26) 86.59(5) . 1_555 1_555 yes
S(25) Ni(3) S(30) 178.09(7) . 1_555 1_555 yes
S(26) Ni(3) S(30) 93.07(5) . 1_555 1_555 yes
O(1) Ca(1) O(2) 61.3(1) . 1_555 1_555 yes
O(1) Ca(1) O(3) 118.4(1) . 1_555 1_555 yes
O(1) Ca(1) O(4) 115.7(1) . 1_555 1_555 yes
O(1) Ca(1) O(5) 61.0(1) . 1_555 1_555 yes
O(1) Ca(1) O(6) 170.3(1) . 1_555 1_555 yes
O(1) Ca(1) O(7) 111.9(1) . 1_555 1_555 yes
O(1) Ca(1) O(8) 66.8(1) . 1_555 1_555 yes
O(1) Ca(1) O(9) 67.4(1) . 1_555 1_555 yes
O(1) Ca(1) O(10) 117.3(1) . 1_555 1_555 yes
O(2) Ca(1) O(3) 61.8(1) . 1_555 1_555 yes
O(2) Ca(1) O(4) 105.0(1) . 1_555 1_555 yes
O(2) Ca(1) O(5) 99.2(1) . 1_555 1_555 yes
O(2) Ca(1) O(6) 121.6(1) . 1_555 1_555 yes
O(2) Ca(1) O(7) 72.6(1) . 1_555 1_555 yes
O(2) Ca(1) O(8) 80.3(1) . 1_555 1_555 yes
O(2) Ca(1) O(9) 122.8(1) . 1_555 1_555 yes
O(2) Ca(1) O(10) 173.7(1) . 1_555 1_555 yes
O(3) Ca(1) O(4) 60.5(1) . 1_555 1_555 yes
O(3) Ca(1) O(5) 108.0(2) . 1_555 1_555 yes
O(3) Ca(1) O(6) 68.7(1) . 1_555 1_555 yes
O(3) Ca(1) O(7) 70.5(1) . 1_555 1_555 yes
O(3) Ca(1) O(8) 123.2(1) . 1_555 1_555 yes
O(3) Ca(1) O(9) 174.0(2) . 1_555 1_555 yes
O(3) Ca(1) O(10) 116.5(1) . 1_555 1_555 yes
O(4) Ca(1) O(5) 60.5(1) . 1_555 1_555 yes
O(4) Ca(1) O(6) 73.2(1) . 1_555 1_555 yes
O(4) Ca(1) O(7) 123.1(1) . 1_555 1_555 yes
O(4) Ca(1) O(8) 174.6(1) . 1_555 1_555 yes
O(4) Ca(1) O(9) 119.1(1) . 1_555 1_555 yes
O(4) Ca(1) O(10) 69.6(1) . 1_555 1_555 yes
O(5) Ca(1) O(6) 124.7(1) . 1_555 1_555 yes
O(5) Ca(1) O(7) 171.5(1) . 1_555 1_555 yes
O(5) Ca(1) O(8) 119.3(1) . 1_555 1_555 yes
O(5) Ca(1) O(9) 75.7(2) . 1_555 1_555 yes
O(5) Ca(1) O(10) 75.4(2) . 1_555 1_555 yes
O(6) Ca(1) O(7) 63.0(1) . 1_555 1_555 yes
O(6) Ca(1) O(8) 104.0(1) . 1_555 1_555 yes
O(6) Ca(1) O(9) 105.4(1) . 1_555 1_555 yes
O(6) Ca(1) O(10) 60.8(1) . 1_555 1_555 yes
O(7) Ca(1) O(8) 58.0(1) . 1_555 1_555 yes
O(7) Ca(1) O(9) 106.6(1) . 1_555 1_555 yes
O(7) Ca(1) O(10) 113.0(1) . 1_555 1_555 yes
O(8) Ca(1) O(9) 56.7(1) . 1_555 1_555 yes
O(8) Ca(1) O(10) 105.0(1) . 1_555 1_555 yes
O(9) Ca(1) O(10) 59.4(1) . 1_555 1_555 yes
O(11) Ca(2) O(11) 180.0 . 1_555 2_767 yes
O(11) Ca(2) O(12) 57.4(2) . 1_555 1_555 yes
O(11) Ca(2) O(12) 122.6(2) . 1_555 2_767 yes
O(11) Ca(2) O(13) 105.5(2) . 1_555 1_555 yes
O(11) Ca(2) O(13) 74.5(2) . 1_555 2_767 yes
O(11) Ca(2) O(14) 107.5(2) . 1_555 1_555 yes
O(11) Ca(2) O(14) 72.5(2) . 1_555 2_767 yes
O(11) Ca(2) O(15) 60.0(2) . 1_555 1_555 yes
O(11) Ca(2) O(15) 120.0(2) . 1_555 2_767 yes
O(11) Ca(2) O(12) 122.6(2) . 2_767 1_555 yes
O(11) Ca(2) O(12) 57.4(2) . 2_767 2_767 yes
O(11) Ca(2) O(13) 74.5(2) . 2_767 1_555 yes
O(11) Ca(2) O(13) 105.5(2) . 2_767 2_767 yes
O(11) Ca(2) O(14) 72.5(2) . 2_767 1_555 yes
O(11) Ca(2) O(14) 107.5(2) . 2_767 2_767 yes
O(11) Ca(2) O(15) 120.0(2) . 2_767 1_555 yes
O(11) Ca(2) O(15) 60.0(2) . 2_767 2_767 yes
O(12) Ca(2) O(12) 180.0 . 1_555 2_767 yes
O(12) Ca(2) O(13) 58.5(2) . 1_555 1_555 yes
O(12) Ca(2) O(13) 121.5(2) . 1_555 2_767 yes
O(12) Ca(2) O(14) 105.3(2) . 1_555 1_555 yes
O(12) Ca(2) O(14) 74.7(2) . 1_555 2_767 yes
O(12) Ca(2) O(15) 105.6(3) . 1_555 1_555 yes
O(12) Ca(2) O(15) 74.4(3) . 1_555 2_767 yes
O(12) Ca(2) O(13) 121.5(2) . 2_767 1_555 yes
O(12) Ca(2) O(13) 58.5(2) . 2_767 2_767 yes
O(12) Ca(2) O(14) 74.7(2) . 2_767 1_555 yes
O(12) Ca(2) O(14) 105.3(2) . 2_767 2_767 yes
O(12) Ca(2) O(15) 74.4(3) . 2_767 1_555 yes
O(12) Ca(2) O(15) 105.6(3) . 2_767 2_767 yes
O(13) Ca(2) O(13) 180.0000(1) . 1_555 2_767 yes
O(13) Ca(2) O(14) 59.7(2) . 1_555 1_555 yes
O(13) Ca(2) O(14) 120.3(2) . 1_555 2_767 yes
O(13) Ca(2) O(15) 108.7(3) . 1_555 1_555 yes
O(13) Ca(2) O(15) 71.3(3) . 1_555 2_767 yes
O(13) Ca(2) O(14) 120.3(2) . 2_767 1_555 yes
O(13) Ca(2) O(14) 59.7(2) . 2_767 2_767 yes
O(13) Ca(2) O(15) 71.3(3) . 2_767 1_555 yes
O(13) Ca(2) O(15) 108.7(3) . 2_767 2_767 yes
O(14) Ca(2) O(14) 180.0 . 1_555 2_767 yes
O(14) Ca(2) O(15) 61.4(2) . 1_555 1_555 yes
O(14) Ca(2) O(15) 118.6(2) . 1_555 2_767 yes
O(14) Ca(2) O(15) 118.6(2) . 2_767 1_555 yes
O(14) Ca(2) O(15) 61.4(2) . 2_767 2_767 yes
O(15) Ca(2) O(15) 180.0 . 1_555 2_767 yes
Ni(1) S(1) C(1) 102.0(2) . 1_555 1_555 yes
C(1) S(2) C(2) 97.5(2) . 1_555 1_555 yes
C(2) S(4) C(3) 97.5(2) . 1_555 1_555 yes
Ni(1) S(5) C(3) 102.1(2) . 1_555 1_555 yes
Ni(1) S(6) C(4) 102.3(2) . 1_555 1_555 yes
C(4) S(7) C(5) 97.3(2) . 1_555 1_555 yes
C(5) S(9) C(6) 97.3(2) . 1_555 1_555 yes
Ni(1) S(10) C(6) 102.3(2) . 1_555 1_555 yes
Ni(2) S(11) C(7) 102.0(2) . 1_555 1_555 yes
C(7) S(12) C(8) 97.2(3) . 1_555 1_555 yes
C(8) S(14) C(9) 97.4(3) . 1_555 1_555 yes
Ni(2) S(15) C(9) 102.2(2) . 1_555 1_555 yes
Ni(2) S(16) C(10) 102.0(2) . 1_555 1_555 yes
C(10) S(17) C(11) 98.3(3) . 1_555 1_555 yes
C(11) S(19) C(12) 96.9(3) . 1_555 1_555 yes
Ni(2) S(20) C(12) 102.6(2) . 1_555 1_555 yes
Ni(3) S(21) C(13) 101.6(2) . 1_555 1_555 yes
C(13) S(22) C(14) 96.9(2) . 1_555 1_555 yes
C(14) S(24) C(15) 97.3(2) . 1_555 1_555 yes
Ni(3) S(25) C(15) 101.5(2) . 1_555 1_555 yes
Ni(3) S(26) C(16) 102.1(2) . 1_555 1_555 yes
C(16) S(27) C(17) 97.7(2) . 1_555 1_555 yes
C(17) S(29) C(18) 97.2(2) . 1_555 1_555 yes
Ni(3) S(30) C(18) 102.2(2) . 1_555 1_555 yes
Ca(1) O(1) C(19) 113.9(3) . 1_555 1_555 yes
Ca(1) O(1) C(28) 119.5(3) . 1_555 1_555 yes
C(19) O(1) C(28) 112.9(5) . 1_555 1_555 yes
Ca(1) O(2) C(20) 121.8(3) . 1_555 1_555 yes
Ca(1) O(2) C(21) 121.5(4) . 1_555 1_555 yes
C(20) O(2) C(21) 110.5(4) . 1_555 1_555 yes
Ca(1) O(3) C(22) 114.8(4) . 1_555 1_555 yes
Ca(1) O(3) C(23) 121.0(4) . 1_555 1_555 yes
C(22) O(3) C(23) 114.1(5) . 1_555 1_555 yes
Ca(1) O(4) C(24) 118.1(4) . 1_555 1_555 yes
Ca(1) O(4) C(25) 120.9(4) . 1_555 1_555 yes
C(24) O(4) C(25) 116.1(6) . 1_555 1_555 yes
Ca(1) O(5) C(26) 124.1(4) . 1_555 1_555 yes
Ca(1) O(5) C(27) 120.5(3) . 1_555 1_555 yes
C(26) O(5) C(27) 114.9(5) . 1_555 1_555 yes
Ca(1) O(6) C(29) 115.0(3) . 1_555 1_555 yes
Ca(1) O(6) C(38) 119.7(4) . 1_555 1_555 yes
C(29) O(6) C(38) 114.0(5) . 1_555 1_555 yes
Ca(1) O(7) C(30) 115.6(3) . 1_555 1_555 yes
Ca(1) O(7) C(31) 118.2(3) . 1_555 1_555 yes
C(30) O(7) C(31) 112.3(4) . 1_555 1_555 yes
Ca(1) O(8) C(32) 119.2(4) . 1_555 1_555 yes
Ca(1) O(8) C(33) 122.9(4) . 1_555 1_555 yes
C(32) O(8) C(33) 110.1(5) . 1_555 1_555 yes
Ca(1) O(9) C(34) 120.0(4) . 1_555 1_555 yes
Ca(1) O(9) C(35) 117.7(4) . 1_555 1_555 yes
C(34) O(9) C(35) 114.3(6) . 1_555 1_555 yes
Ca(1) O(10) C(36) 122.5(4) . 1_555 1_555 yes
Ca(1) O(10) C(37) 118.0(4) . 1_555 1_555 yes
C(36) O(10) C(37) 116.7(5) . 1_555 1_555 yes
Ca(2) O(11) C(39) 119.1(7) . 1_555 1_555 yes
Ca(2) O(11) C(48) 124.1(7) . 1_555 1_555 yes
C(39) O(11) C(48) 109.5(9) . 1_555 1_555 yes
Ca(2) O(12) C(40) 125.3(8) . 1_555 1_555 yes
Ca(2) O(12) C(41) 116.0(5) . 1_555 1_555 yes
C(40) O(12) C(41) 110.3(9) . 1_555 1_555 yes
Ca(2) O(13) C(42) 114.5(10) . 1_555 1_555 yes
Ca(2) O(13) C(43) 117.1(6) . 1_555 1_555 yes
C(42) O(13) C(43) 120(1) . 1_555 1_555 yes
Ca(2) O(14) C(44) 124.1(9) . 1_555 1_555 yes
Ca(2) O(14) C(45) 122.3(6) . 1_555 1_555 yes
C(44) O(14) C(45) 110(1) . 1_555 1_555 yes
Ca(2) O(15) C(46) 116.7(8) . 1_555 1_555 yes
Ca(2) O(15) C(47) 116.1(7) . 1_555 1_555 yes
C(46) O(15) C(47) 124(1) . 1_555 1_555 yes
S(1) C(1) S(2) 122.9(3) . 1_555 1_555 yes
S(1) C(1) C(3) 121.9(3) . 1_555 1_555 yes
S(2) C(1) C(3) 115.2(3) . 1_555 1_555 yes
S(2) C(2) S(3) 123.6(3) . 1_555 1_555 yes
S(2) C(2) S(4) 113.3(3) . 1_555 1_555 yes
S(3) C(2) S(4) 123.1(3) . 1_555 1_555 yes
S(4) C(3) S(5) 123.0(3) . 1_555 1_555 yes
S(4) C(3) C(1) 116.4(3) . 1_555 1_555 yes
S(5) C(3) C(1) 120.6(4) . 1_555 1_555 yes
S(6) C(4) S(7) 122.9(3) . 1_555 1_555 yes
S(6) C(4) C(6) 121.1(4) . 1_555 1_555 yes
S(7) C(4) C(6) 116.0(4) . 1_555 1_555 yes
S(7) C(5) S(8) 124.2(3) . 1_555 1_555 yes
S(7) C(5) S(9) 113.4(3) . 1_555 1_555 yes
S(8) C(5) S(9) 122.4(3) . 1_555 1_555 yes
S(9) C(6) S(10) 122.8(3) . 1_555 1_555 yes
S(9) C(6) C(4) 115.9(4) . 1_555 1_555 yes
S(10) C(6) C(4) 121.3(4) . 1_555 1_555 yes
S(11) C(7) S(12) 121.5(3) . 1_555 1_555 yes
S(11) C(7) C(9) 122.2(4) . 1_555 1_555 yes
S(12) C(7) C(9) 116.3(4) . 1_555 1_555 yes
S(12) C(8) S(13) 122.8(4) . 1_555 1_555 yes
S(12) C(8) S(14) 113.2(4) . 1_555 1_555 yes
S(13) C(8) S(14) 124.0(4) . 1_555 1_555 yes
S(14) C(9) S(15) 123.7(3) . 1_555 1_555 yes
S(14) C(9) C(7) 115.9(4) . 1_555 1_555 yes
S(15) C(9) C(7) 120.5(4) . 1_555 1_555 yes
S(16) C(10) S(17) 123.3(3) . 1_555 1_555 yes
S(16) C(10) C(12) 122.0(4) . 1_555 1_555 yes
S(17) C(10) C(12) 114.6(5) . 1_555 1_555 yes
S(17) C(11) S(18) 124.5(4) . 1_555 1_555 yes
S(17) C(11) S(19) 113.4(4) . 1_555 1_555 yes
S(18) C(11) S(19) 122.0(4) . 1_555 1_555 yes
S(19) C(12) S(20) 123.2(3) . 1_555 1_555 yes
S(19) C(12) C(10) 116.7(4) . 1_555 1_555 yes
S(20) C(12) C(10) 120.1(5) . 1_555 1_555 yes
S(21) C(13) S(22) 122.3(3) . 1_555 1_555 yes
S(21) C(13) C(15) 121.2(3) . 1_555 1_555 yes
S(22) C(13) C(15) 116.5(3) . 1_555 1_555 yes
S(22) C(14) S(23) 123.5(3) . 1_555 1_555 yes
S(22) C(14) S(24) 112.9(2) . 1_555 1_555 yes
S(23) C(14) S(24) 123.6(3) . 1_555 1_555 yes
S(24) C(15) S(25) 121.1(3) . 1_555 1_555 yes
S(24) C(15) C(13) 116.4(3) . 1_555 1_555 yes
S(25) C(15) C(13) 122.5(3) . 1_555 1_555 yes
S(26) C(16) S(27) 123.1(3) . 1_555 1_555 yes
S(26) C(16) C(18) 120.9(3) . 1_555 1_555 yes
S(27) C(16) C(18) 116.0(3) . 1_555 1_555 yes
S(27) C(17) S(28) 124.9(3) . 1_555 1_555 yes
S(27) C(17) S(29) 113.0(3) . 1_555 1_555 yes
S(28) C(17) S(29) 122.0(3) . 1_555 1_555 yes
S(29) C(18) S(30) 122.4(3) . 1_555 1_555 yes
S(29) C(18) C(16) 116.0(3) . 1_555 1_555 yes
S(30) C(18) C(16) 121.5(3) . 1_555 1_555 yes
O(1) C(19) C(20) 111.6(5) . 1_555 1_555 yes
O(2) C(20) C(19) 107.5(5) . 1_555 1_555 yes
O(2) C(21) C(22) 109.1(5) . 1_555 1_555 yes
O(3) C(22) C(21) 111.5(5) . 1_555 1_555 yes
O(3) C(23) C(24) 111.7(6) . 1_555 1_555 yes
O(4) C(24) C(23) 116.1(6) . 1_555 1_555 yes
O(4) C(25) C(26) 116.5(6) . 1_555 1_555 yes
O(5) C(26) C(25) 114.2(5) . 1_555 1_555 yes
O(5) C(27) C(28) 108.3(4) . 1_555 1_555 yes
O(1) C(28) C(27) 106.9(5) . 1_555 1_555 yes
O(6) C(29) C(30) 108.9(5) . 1_555 1_555 yes
O(7) C(30) C(29) 104.6(5) . 1_555 1_555 yes
O(7) C(31) C(32) 111.8(5) . 1_555 1_555 yes
O(8) C(32) C(31) 107.1(5) . 1_555 1_555 yes
O(8) C(33) C(34) 108.3(6) . 1_555 1_555 yes
O(9) C(34) C(33) 112.9(6) . 1_555 1_555 yes
O(9) C(35) C(36) 111.4(6) . 1_555 1_555 yes
O(10) C(36) C(35) 112.1(6) . 1_555 1_555 yes
O(10) C(37) C(38) 112.1(6) . 1_555 1_555 yes
O(6) C(38) C(37) 110.6(6) . 1_555 1_555 yes
O(11) C(39) C(40) 119(1) . 1_555 1_555 yes
O(12) C(40) C(39) 114.2(9) . 1_555 1_555 yes
O(12) C(41) C(42) 108(1) . 1_555 1_555 yes
O(13) C(42) C(41) 132(1) . 1_555 1_555 yes
O(13) C(43) C(44) 113.2(9) . 1_555 1_555 yes
O(14) C(44) C(43) 122(1) . 1_555 1_555 yes
O(14) C(45) C(46) 110.5(8) . 1_555 1_555 yes
O(15) C(46) C(45) 127(1) . 1_555 1_555 yes
O(15) C(47) C(48) 120(1) . 1_555 1_555 yes
O(11) C(48) C(47) 103.0(8) . 1_555 1_555 yes
N(1) C(50) C(49) 178.2(8) . 1_555 1_555 yes

loop_
_geom_bond_atom_site_label_1
_geom_bond_atom_site_label_2
_geom_bond_distance
_geom_bond_site_symmetry_1
_geom_bond_site_symmetry_2
_geom_bond_publ_flag
Ni(1) S(1) 2.170(1) . . yes
Ni(1) S(5) 2.162(1) . . yes
Ni(1) S(6) 2.170(1) . . yes
Ni(1) S(10) 2.164(1) . . yes
Ni(2) S(11) 2.152(1) . . yes
Ni(2) S(15) 2.176(2) . . yes
Ni(2) S(16) 2.162(2) . . yes
Ni(2) S(20) 2.161(2) . . yes
Ni(3) S(21) 2.173(1) . . yes
Ni(3) S(25) 2.164(1) . . yes
Ni(3) S(26) 2.174(1) . . yes
Ni(3) S(30) 2.163(1) . . yes
Ca(1) O(1) 2.634(4) . . yes
Ca(1) O(2) 2.618(4) . . yes
Ca(1) O(3) 2.663(4) . . yes
Ca(1) O(4) 2.642(4) . . yes
Ca(1) O(5) 2.549(4) . . yes
Ca(1) O(6) 2.637(4) . . yes
Ca(1) O(7) 2.577(4) . . yes
Ca(1) O(8) 2.869(4) . . yes
Ca(1) O(9) 2.744(4) . . yes
Ca(1) O(10) 2.618(4) . . yes
Ca(2) O(11) 2.682(6) . . yes
Ca(2) O(11) 2.682(6) . 2_767 yes
Ca(2) O(12) 2.739(6) . . yes
Ca(2) O(12) 2.739(6) . 2_767 yes
Ca(2) O(13) 2.709(7) . . yes
Ca(2) O(13) 2.709(7) . 2_767 yes
Ca(2) O(14) 2.514(5) . . yes
Ca(2) O(14) 2.514(5) . 2_767 yes
Ca(2) O(15) 2.585(8) . . yes
Ca(2) O(15) 2.585(8) . 2_767 yes
S(1) C(1) 1.705(5) . . yes
S(2) C(1) 1.750(4) . . yes
S(2) C(2) 1.730(5) . . yes
S(3) C(2) 1.653(5) . . yes
S(4) C(2) 1.727(5) . . yes
S(4) C(3) 1.735(5) . . yes
S(5) C(3) 1.725(5) . . yes
S(6) C(4) 1.715(5) . . yes
S(7) C(4) 1.747(5) . . yes
S(7) C(5) 1.726(5) . . yes
S(8) C(5) 1.647(5) . . yes
S(9) C(5) 1.734(5) . . yes
S(9) C(6) 1.743(5) . . yes
S(10) C(6) 1.718(5) . . yes
S(11) C(7) 1.720(6) . . yes
S(12) C(7) 1.745(5) . . yes
S(12) C(8) 1.727(6) . . yes
S(13) C(8) 1.642(7) . . yes
S(14) C(8) 1.732(6) . . yes
S(14) C(9) 1.743(6) . . yes
S(15) C(9) 1.719(5) . . yes
S(16) C(10) 1.706(6) . . yes
S(17) C(10) 1.744(5) . . yes
S(17) C(11) 1.707(7) . . yes
S(18) C(11) 1.644(7) . . yes
S(19) C(11) 1.744(6) . . yes
S(19) C(12) 1.734(6) . . yes
S(20) C(12) 1.713(5) . . yes
S(21) C(13) 1.726(4) . . yes
S(22) C(13) 1.758(4) . . yes
S(22) C(14) 1.748(5) . . yes
S(23) C(14) 1.641(4) . . yes
S(24) C(14) 1.735(5) . . yes
S(24) C(15) 1.754(4) . . yes
S(25) C(15) 1.718(5) . . yes
S(26) C(16) 1.719(4) . . yes
S(27) C(16) 1.736(4) . . yes
S(27) C(17) 1.731(5) . . yes
S(28) C(17) 1.648(5) . . yes
S(29) C(17) 1.738(5) . . yes
S(29) C(18) 1.747(4) . . yes
S(30) C(18) 1.717(5) . . yes
O(1) C(19) 1.404(7) . . yes
O(1) C(28) 1.418(6) . . yes
O(2) C(20) 1.443(7) . . yes
O(2) C(21) 1.413(7) . . yes
O(3) C(22) 1.418(7) . . yes
O(3) C(23) 1.377(8) . . yes
O(4) C(24) 1.387(8) . . yes
O(4) C(25) 1.340(8) . . yes
O(5) C(26) 1.342(8) . . yes
O(5) C(27) 1.386(7) . . yes
O(6) C(29) 1.430(7) . . yes
O(6) C(38) 1.385(8) . . yes
O(7) C(30) 1.438(7) . . yes
O(7) C(31) 1.420(7) . . yes
O(8) C(32) 1.400(7) . . yes
O(8) C(33) 1.399(8) . . yes
O(9) C(34) 1.407(8) . . yes
O(9) C(35) 1.373(9) . . yes
O(10) C(36) 1.388(8) . . yes
O(10) C(37) 1.397(8) . . yes
O(11) C(39) 1.36(1) . . yes
O(11) C(48) 1.38(1) . . yes
O(12) C(40) 1.26(1) . . yes
O(12) C(41) 1.50(1) . . yes
O(13) C(42) 1.23(1) . . yes
O(13) C(43) 1.39(1) . . yes
O(14) C(44) 1.24(1) . . yes
O(14) C(45) 1.38(1) . . yes
O(15) C(46) 1.21(1) . . yes
O(15) C(47) 1.36(1) . . yes
N(1) C(50) 1.126(10) . . yes
C(1) C(3) 1.371(6) . . yes
C(4) C(6) 1.364(6) . . yes
C(7) C(9) 1.354(7) . . yes
C(10) C(12) 1.380(8) . . yes
C(13) C(15) 1.337(6) . . yes
C(16) C(18) 1.366(6) . . yes
C(19) C(20) 1.470(8) . . yes
C(21) C(22) 1.481(9) . . yes
C(23) C(24) 1.40(1) . . yes
C(25) C(26) 1.44(1) . . yes
C(27) C(28) 1.505(9) . . yes
C(29) C(30) 1.496(9) . . yes
C(31) C(32) 1.470(9) . . yes
C(33) C(34) 1.47(1) . . yes
C(35) C(36) 1.44(1) . . yes
C(37) C(38) 1.422(10) . . yes
C(39) C(40) 1.40(2) . . yes
C(41) C(42) 1.18(2) . . yes
C(43) C(44) 1.36(2) . . yes
C(45) C(46) 1.36(2) . . yes
C(47) C(48) 1.43(2) . . yes
C(49) C(50) 1.40(1) . . yes

loop_
_geom_contact_atom_site_label_1
_geom_contact_atom_site_label_2
_geom_contact_distance
_geom_contact_site_symmetry_1
_geom_contact_site_symmetry_2
_geom_contact_publ_flag
Ca(1) O(1) 2.634(4) . . ?
Ca(1) O(2) 2.618(4) . . ?
Ca(1) O(3) 2.663(4) . . ?
Ca(1) O(4) 2.642(4) . . ?
Ca(1) O(5) 2.549(4) . . ?
Ca(1) O(6) 2.637(4) . . ?
Ca(1) O(7) 2.577(4) . . ?
Ca(1) O(8) 2.869(4) . . ?
Ca(1) O(9) 2.744(4) . . ?
Ca(1) O(10) 2.618(4) . . ?
Ca(2) O(11) 2.682(6) . . ?
Ca(2) O(11) 2.682(6) . 2_767 ?
Ca(2) O(12) 2.739(6) . . ?
Ca(2) O(12) 2.739(6) . 2_767 ?
Ca(2) O(13) 2.709(7) . . ?
Ca(2) O(13) 2.709(7) . 2_767 ?
Ca(2) O(14) 2.514(5) . . ?
Ca(2) O(14) 2.514(5) . 2_767 ?
Ca(2) O(15) 2.585(8) . . ?
Ca(2) O(15) 2.585(8) . 2_767 ?
Ca(1) O(5) 2.549(4) . . ?
Ca(1) O(7) 2.577(4) . . ?
Ca(1) O(10) 2.618(4) . . ?
Ca(1) O(2) 2.618(4) . . ?
Ca(1) O(1) 2.634(4) . . ?
Ca(1) O(6) 2.637(4) . . ?
Ca(1) O(4) 2.642(4) . . ?
Ca(1) O(3) 2.663(4) . . ?
Ca(1) O(9) 2.744(4) . . ?
Ca(1) O(8) 2.869(4) . . ?
Ca(1) C(19) 3.451(6) . . ?
Ca(1) C(30) 3.451(6) . . ?
Ca(1) C(27) 3.465(5) . . ?
Ca(1) C(31) 3.482(6) . . ?
Ca(1) C(26) 3.484(6) . . ?
Ca(1) C(29) 3.491(6) . . ?
Ca(1) C(37) 3.499(7) . . ?
Ca(1) C(22) 3.502(5) . . ?
Ca(1) C(24) 3.516(7) . . ?
Ca(1) C(25) 3.523(7) . . ?
Ca(1) C(38) 3.535(7) . . ?
Ca(1) C(28) 3.553(6) . . ?
Ca(1) C(36) 3.561(7) . . ?
Ca(1) C(21) 3.566(6) . . ?
Ca(1) C(23) 3.572(7) . . ?
Ca(1) C(35) 3.594(6) . . ?
Ca(1) C(20) 3.594(6) . . ?
Ca(2) O(14) 2.514(5) . . ?
Ca(2) O(14) 2.514(5) . 2_767 ?
Ca(2) O(15) 2.585(8) . . ?
Ca(2) O(15) 2.585(8) . 2_767 ?
Ca(2) O(11) 2.682(6) . . ?
Ca(2) O(11) 2.682(6) . 2_767 ?
Ca(2) O(13) 2.709(7) . . ?
Ca(2) O(13) 2.709(7) . 2_767 ?
Ca(2) O(12) 2.739(6) . . ?
Ca(2) O(12) 2.739(6) . 2_767 ?
Ca(2) C(46) 3.31(1) . . ?
Ca(2) C(46) 3.31(1) . 2_767 ?
Ca(2) C(44) 3.37(1) . . ?
Ca(2) C(44) 3.37(1) . 2_767 ?
Ca(2) C(42) 3.41(2) . . ?
Ca(2) C(42) 3.41(2) . 2_767 ?
Ca(2) C(47) 3.41(1) . . ?
Ca(2) C(47) 3.41(1) . 2_767 ?
Ca(2) C(45) 3.453(7) . . ?
Ca(2) C(45) 3.453(7) . 2_767 ?
Ca(2) C(39) 3.55(1) . . ?
Ca(2) C(39) 3.55(1) . 2_767 ?
Ca(2) C(43) 3.565(9) . . ?
Ca(2) C(43) 3.565(9) . 2_767 ?
S(2) S(7) 3.508(2) . 1_455 ?
S(2) S(23) 3.529(2) . 1_565 ?
S(2) S(24) 3.547(2) . 1_565 ?
S(4) S(12) 3.439(2) . 1_565 ?
S(4) S(30) 3.543(2) . . ?
S(8) C(20) 3.580(6) . 2_866 ?
S(13) S(29) 3.583(3) . 1_545 ?
O(1) O(9) 2.986(6) . . ?
O(1) O(8) 3.034(5) . . ?
O(1) C(34) 3.109(9) . . ?
O(1) C(33) 3.596(9) . . ?
O(2) O(7) 3.076(5) . . ?
O(2) C(31) 3.239(8) . . ?
O(2) O(8) 3.545(6) . . ?
O(3) O(6) 2.991(6) . . ?
O(3) O(7) 3.025(6) . . ?
O(3) C(29) 3.251(8) . . ?
O(4) O(10) 3.003(6) . . ?
O(4) O(6) 3.148(6) . . ?
O(4) C(37) 3.263(10) . . ?
O(5) O(10) 3.159(6) . . ?
O(5) O(9) 3.252(7) . . ?
O(6) C(24) 3.364(9) . . ?
O(7) C(22) 3.161(7) . . ?
O(8) C(19) 3.139(8) . . ?
O(9) C(27) 3.332(8) . . ?
O(10) C(26) 3.428(9) . . ?
O(10) C(25) 3.496(10) . . ?
O(11) O(14) 3.076(10) . 2_767 ?
O(11) O(13) 3.261(10) . 2_767 ?
O(11) C(44) 3.37(2) . 2_767 ?
O(12) O(14) 3.19(1) . 2_767 ?
O(12) O(15) 3.22(1) . 2_767 ?
O(12) C(46) 3.45(1) . 2_767 ?
O(13) O(15) 3.09(1) . 2_767 ?
O(13) C(47) 3.30(1) . 2_767 ?
O(14) C(39) 3.39(2) . 2_767 ?
O(15) C(42) 3.37(2) . 2_767 ?
N(1) C(43) 3.18(1) . 1_545 ?
N(1) C(30) 3.26(1) . 1_545 ?
N(1) C(44) 3.33(2) . 1_545 ?
N(1) C(29) 3.39(1) . 1_545 ?
C(6) C(27) 3.539(7) . 1_665 ?
